data_4076338
loop_
_publ_author_name
'Tan, Runyu'
'Chiu, Frederick Sin Nang'
'Hadzovic, Alen'
'Song, Datong'

_publ_section_title
;
 Construction of Rhodium(I) and Gold(I) Macrocycles by Transferring a
 Phosphine-Functionalized 4,5-Diazafluorenide Ligand from Its Copper(I)
 N-Heterocyclic Carbene Complex
;
_journal_issue 6
_journal_name_full Organometallics
_journal_page_first 2184
_journal_paper_doi 10.1021/om200994b
_journal_volume 31
_journal_year 2012
_chemical_formula_moiety 'C13 H10 N2'
_chemical_formula_sum 'C13 H10 N2'
_chemical_formula_weight 194.23
_chemical_name_systematic
; 
 ? 
;
_space_group_IT_number 14
_symmetry_cell_setting monoclinic
_symmetry_space_group_name_Hall '-P 2ybc'
_symmetry_space_group_name_H-M 'P 1 21/c 1'
_atom_sites_solution_hydrogens geom
_atom_sites_solution_primary direct
_atom_sites_solution_secondary difmap
_audit_creation_method SHELXL-97
_cell_angle_alpha 90.00
_cell_angle_beta 101.579(6)
_cell_angle_gamma 90.00
_cell_formula_units_Z 4
_cell_length_a 7.434(2)
_cell_length_b 10.147(3)
_cell_length_c 12.988(3)
_cell_measurement_reflns_used 2187
_cell_measurement_temperature 150(2)
_cell_measurement_theta_max 27.5
_cell_measurement_theta_min 2.57
_cell_volume 959.8(4)
_computing_structure_refinement 'SHELXL-97 (Sheldrick, 1997)'
_computing_structure_solution 'SHELXS-97 (Sheldrick, 1990)'
_diffrn_ambient_temperature 150(2)
_diffrn_measured_fraction_theta_full 0.993
_diffrn_measured_fraction_theta_max 0.993
_diffrn_radiation_monochromator graphite
_diffrn_radiation_source 'fine-focus sealed tube'
_diffrn_radiation_type MoK\a
_diffrn_radiation_wavelength 0.71073
_diffrn_reflns_av_R_equivalents 0.0355
_diffrn_reflns_av_sigmaI/netI 0.0394
_diffrn_reflns_limit_h_max 8
_diffrn_reflns_limit_h_min -9
_diffrn_reflns_limit_k_max 9
_diffrn_reflns_limit_k_min -13
_diffrn_reflns_limit_l_max 16
_diffrn_reflns_limit_l_min -13
_diffrn_reflns_number 7972
_diffrn_reflns_theta_full 27.49
_diffrn_reflns_theta_max 27.49
_diffrn_reflns_theta_min 2.57
_exptl_absorpt_coefficient_mu 0.081
_exptl_absorpt_correction_T_max 0.9991
_exptl_absorpt_correction_T_min 0.9896
_exptl_absorpt_correction_type multi-scan
_exptl_absorpt_process_details 'Bruker APEX 2'
_exptl_crystal_colour colorless
_exptl_crystal_density_diffrn 1.344
_exptl_crystal_density_method 'not measured'
_exptl_crystal_description prism
_exptl_crystal_F_000 408
_exptl_crystal_size_max 0.12
_exptl_crystal_size_mid 0.05
_exptl_crystal_size_min 0.04
_refine_diff_density_max 0.226
_refine_diff_density_min -0.196
_refine_diff_density_rms 0.039
_refine_ls_extinction_method none
_refine_ls_goodness_of_fit_ref 1.030
_refine_ls_hydrogen_treatment constr
_refine_ls_matrix_type full
_refine_ls_number_parameters 136
_refine_ls_number_reflns 2187
_refine_ls_number_restraints 0
_refine_ls_restrained_S_all 1.030
_refine_ls_R_factor_all 0.0637
_refine_ls_R_factor_gt 0.0403
_refine_ls_shift/su_max 0.000
_refine_ls_shift/su_mean 0.000
_refine_ls_structure_factor_coef Fsqd
_refine_ls_weighting_details 'calc w=1/[\s^2^(Fo^2^)+(0.0545P)^2^+0.1343P] where P=(Fo^2^+2Fc^2^)/3'
_refine_ls_weighting_scheme calc
_refine_ls_wR_factor_gt 0.0957
_refine_ls_wR_factor_ref 0.1069
_reflns_number_gt 1593
_reflns_number_total 2187
_reflns_threshold_expression >2sigma(I)
_cod_data_source_file om200994b_si_001.cif
_cod_data_source_block 1
_cod_depositor_comments
;
The following automatic conversions were performed:

'_symmetry_cell_setting' value 'Monoclinic' changed to 'monoclinic'
according to /home/saulius/struct/CIF-dictionaries/cif_core.dic
dictionary named 'cif_core.dic' version 2.4.1 from 2010-06-29.

Automatic conversion script
Id: cif_fix_values 1715 2011-07-08 13:25:40Z adriana 
;
_cod_original_sg_symbol_H-M 'P 21/c'
_cod_database_code 4076338

loop_
_symmetry_equiv_pos_as_xyz
'x, y, z'
'-x, y+1/2, -z+1/2'
'-x, -y, -z'
'x, -y-1/2, z-1/2'

loop_
_atom_site_label
_atom_site_type_symbol
_atom_site_fract_x
_atom_site_fract_y
_atom_site_fract_z
_atom_site_U_iso_or_equiv
_atom_site_adp_type
_atom_site_occupancy
_atom_site_symmetry_multiplicity
_atom_site_calc_flag
_atom_site_refinement_flags
C1 C 0.30924(19) 0.11287(15) 0.00771(11) 0.0305(3) Uani 1 1 d .
H1A H 0.3217 0.0326 0.0462 0.037 Uiso 1 1 calc R
C2 C 0.30920(18) 0.10624(14) -0.09941(11) 0.0301(3) Uani 1 1 d .
H2A H 0.3197 0.0234 -0.1317 0.036 Uiso 1 1 calc R
C3 C 0.29381(17) 0.22058(14) -0.15880(11) 0.0273(3) Uani 1 1 d .
H3A H 0.2946 0.2189 -0.2318 0.033 Uiso 1 1 calc R
C4 C 0.27734(16) 0.33720(13) -0.10661(10) 0.0230(3) Uani 1 1 d .
C5 C 0.27642(16) 0.33388(14) 0.00169(10) 0.0229(3) Uani 1 1 d .
C6 C 0.24789(16) 0.46898(14) 0.03617(10) 0.0230(3) Uani 1 1 d .
C7 C 0.23505(16) 0.55309(14) -0.05101(10) 0.0236(3) Uani 1 1 d .
C8 C 0.20505(19) 0.68555(14) -0.03801(11) 0.0303(3) Uani 1 1 d .
H8A H 0.1958 0.7458 -0.0948 0.036 Uiso 1 1 calc R
C9 C 0.18897(19) 0.72743(15) 0.06162(11) 0.0327(4) Uani 1 1 d .
H9A H 0.1687 0.8179 0.0743 0.039 Uiso 1 1 calc R
C10 C 0.20260(18) 0.63651(14) 0.14206(11) 0.0300(3) Uani 1 1 d .
H10A H 0.1903 0.6681 0.2091 0.036 Uiso 1 1 calc R
C11 C 0.25271(17) 0.47496(14) -0.14461(10) 0.0243(3) Uani 1 1 d .
C12 C 0.34568(18) 0.52971(16) -0.23009(10) 0.0304(3) Uani 1 1 d .
H12A H 0.3914 0.6215 -0.2223 0.036 Uiso 1 1 calc R
H12B H 0.4217 0.4686 -0.2627 0.036 Uiso 1 1 calc R
C13 C 0.14316(18) 0.50913(15) -0.25362(11) 0.0304(4) Uani 1 1 d .
H13A H 0.0941 0.4353 -0.3008 0.037 Uiso 1 1 calc R
H13B H 0.0637 0.5883 -0.2604 0.037 Uiso 1 1 calc R
N1 N 0.29297(15) 0.22454(11) 0.06042(9) 0.0275(3) Uani 1 1 d .
N2 N 0.23185(14) 0.50711(11) 0.13266(9) 0.0267(3) Uani 1 1 d .

loop_
_atom_site_aniso_label
_atom_site_aniso_U_11
_atom_site_aniso_U_22
_atom_site_aniso_U_33
_atom_site_aniso_U_23
_atom_site_aniso_U_13
_atom_site_aniso_U_12
C1 0.0378(8) 0.0251(8) 0.0289(8) 0.0029(6) 0.0073(6) 0.0033(6)
C2 0.0341(7) 0.0277(8) 0.0288(8) -0.0047(6) 0.0069(6) 0.0030(6)
C3 0.0266(7) 0.0358(9) 0.0200(7) -0.0031(6) 0.0060(5) 0.0020(6)
C4 0.0210(6) 0.0303(8) 0.0181(7) 0.0018(6) 0.0048(5) 0.0008(5)
C5 0.0224(6) 0.0268(8) 0.0194(7) 0.0011(5) 0.0041(5) 0.0003(5)
C6 0.0211(6) 0.0278(7) 0.0203(7) 0.0011(6) 0.0047(5) -0.0009(5)
C7 0.0215(6) 0.0290(8) 0.0208(7) 0.0017(6) 0.0051(5) -0.0008(5)
C8 0.0360(8) 0.0281(8) 0.0279(8) 0.0046(6) 0.0089(6) -0.0002(6)
C9 0.0376(8) 0.0258(8) 0.0359(9) -0.0045(7) 0.0102(7) -0.0011(6)
C10 0.0340(7) 0.0320(9) 0.0256(8) -0.0067(6) 0.0096(6) -0.0026(6)
C11 0.0262(7) 0.0301(8) 0.0176(7) 0.0027(6) 0.0068(5) 0.0011(5)
C12 0.0321(7) 0.0391(9) 0.0218(7) 0.0072(6) 0.0099(6) -0.0005(6)
C13 0.0306(7) 0.0396(9) 0.0206(7) 0.0052(6) 0.0038(5) 0.0011(6)
N1 0.0335(6) 0.0271(7) 0.0221(6) 0.0024(5) 0.0059(5) 0.0017(5)
N2 0.0289(6) 0.0320(7) 0.0201(6) -0.0033(5) 0.0067(5) -0.0011(5)

loop_
_atom_type_symbol
_atom_type_description
_atom_type_scat_dispersion_real
_atom_type_scat_dispersion_imag
_atom_type_scat_source
C C 0.0033 0.0016 'International Tables Vol C Tables 4.2.6.8 and 6.1.1.4'
H H 0.0000 0.0000 'International Tables Vol C Tables 4.2.6.8 and 6.1.1.4'
N N 0.0061 0.0033 'International Tables Vol C Tables 4.2.6.8 and 6.1.1.4'

loop_
_geom_angle_atom_site_label_1
_geom_angle_atom_site_label_2
_geom_angle_atom_site_label_3
_geom_angle
N1 C1 C2 124.65(13)
C3 C2 C1 119.94(13)
C4 C3 C2 116.73(13)
C3 C4 C5 119.23(12)
C3 C4 C11 131.45(12)
C5 C4 C11 109.29(12)
N1 C5 C4 124.81(12)
N1 C5 C6 126.99(12)
C4 C5 C6 108.16(11)
N2 C6 C7 125.02(13)
N2 C6 C5 126.83(12)
C7 C6 C5 108.14(11)
C8 C7 C6 118.68(13)
C8 C7 C11 131.80(13)
C6 C7 C11 109.50(12)
C7 C8 C9 117.29(13)
C10 C9 C8 119.52(14)
N2 C10 C9 125.00(13)
C7 C11 C4 104.91(11)
C7 C11 C13 121.49(12)
C4 C11 C13 122.08(12)
C7 C11 C12 122.07(12)
C4 C11 C12 122.84(12)
C13 C11 C12 58.47(9)
C13 C12 C11 60.75(9)
C12 C13 C11 60.78(9)
C5 N1 C1 114.63(12)
C6 N2 C10 114.50(12)

loop_
_geom_bond_atom_site_label_1
_geom_bond_atom_site_label_2
_geom_bond_distance
C1 N1 1.3418(18)
C1 C2 1.393(2)
C2 C3 1.385(2)
C3 C4 1.3813(19)
C4 C5 1.4084(19)
C4 C11 1.4816(19)
C5 N1 1.3380(17)
C5 C6 1.4707(19)
C6 N2 1.3396(17)
C6 C7 1.4058(19)
C7 C8 1.378(2)
C7 C11 1.4792(19)
C8 C9 1.390(2)
C9 C10 1.382(2)
C10 N2 1.3404(18)
C11 C13 1.5248(19)
C11 C12 1.5253(18)
C12 C13 1.4896(19)

loop_
_geom_torsion_atom_site_label_1
_geom_torsion_atom_site_label_2
_geom_torsion_atom_site_label_3
_geom_torsion_atom_site_label_4
_geom_torsion
N1 C1 C2 C3 0.8(2)
C1 C2 C3 C4 -0.58(19)
C2 C3 C4 C5 -0.22(18)
C2 C3 C4 C11 -177.81(13)
C3 C4 C5 N1 0.94(19)
C11 C4 C5 N1 179.03(11)
C3 C4 C5 C6 -177.10(11)
C11 C4 C5 C6 0.99(14)
N1 C5 C6 N2 -0.5(2)
C4 C5 C6 N2 177.43(11)
N1 C5 C6 C7 -179.00(12)
C4 C5 C6 C7 -1.02(14)
N2 C6 C7 C8 0.51(19)
C5 C6 C7 C8 178.99(11)
N2 C6 C7 C11 -177.84(11)
C5 C6 C7 C11 0.64(13)
C6 C7 C8 C9 -0.13(18)
C11 C7 C8 C9 177.79(12)
C7 C8 C9 C10 -0.27(19)
C8 C9 C10 N2 0.4(2)
C8 C7 C11 C4 -178.11(13)
C6 C7 C11 C4 -0.05(13)
C8 C7 C11 C13 -34.2(2)
C6 C7 C11 C13 143.82(12)
C8 C7 C11 C12 35.9(2)
C6 C7 C11 C12 -146.06(12)
C3 C4 C11 C7 177.18(13)
C5 C4 C11 C7 -0.60(13)
C3 C4 C11 C13 33.6(2)
C5 C4 C11 C13 -144.19(12)
C3 C4 C11 C12 -37.1(2)
C5 C4 C11 C12 145.08(12)
C7 C11 C12 C13 -109.80(14)
C4 C11 C12 C13 110.22(15)
C7 C11 C13 C12 110.78(14)
C4 C11 C13 C12 -111.49(14)
C4 C5 N1 C1 -0.73(18)
C6 C5 N1 C1 176.93(12)
C2 C1 N1 C5 -0.15(19)
C7 C6 N2 C10 -0.43(18)
C5 C6 N2 C10 -178.62(12)
C9 C10 N2 C6 -0.02(19)

loop_
_cod_related_entry_id
_cod_related_entry_database
_cod_related_entry_code
1 ChemSpider 30659817
